data_7046551
loop_
_publ_author_name
'de Lima, G. M.'
'Walton, R. I.'
'Clarkson, G. J.'
'Bitzer, R. S.'
'Ardisson, J. D.'

_publ_section_title
;
 Air and moisture stable covalently-bonded tin(ii) coordination polymers.
;
_journal_issue 24
_journal_name_full 'Dalton transactions (Cambridge, England : 2003)'
_journal_page_first 8013
_journal_page_last 8022
_journal_paper_doi 10.1039/c8dt01370e
_journal_volume 47
_journal_year 2018
_chemical_formula_moiety '0.5(C10 H2 O8 Sn2)'
_chemical_formula_sum 'C5 H O4 Sn'
_chemical_formula_weight 243.75
_space_group_crystal_system monoclinic
_space_group_IT_number 12
_space_group_name_Hall '-C 2y'
_space_group_name_H-M_alt 'C 1 2/m 1'
_symmetry_space_group_name_Hall '-C 2y'
_symmetry_space_group_name_H-M 'C 1 2/m 1'
_atom_sites_solution_hydrogens geom
_atom_sites_solution_primary dual
_audit_creation_date 2017-03-02
_audit_creation_method
;
Olex2 1.2
(compiled 2017.02.23 svn.r3390 for OlexSys, GUI svn.r5320)
;
_audit_update_record
;
2018-03-14 deposited with the CCDC.
2018-05-28 downloaded from the CCDC.
;
_cell_angle_alpha 90
_cell_angle_beta 103.645(3)
_cell_angle_gamma 90
_cell_formula_units_Z 4
_cell_length_a 5.85894(19)
_cell_length_b 20.2345(5)
_cell_length_c 4.51467(16)
_cell_measurement_reflns_used 2114
_cell_measurement_temperature 293(2)
_cell_measurement_theta_max 73.6080
_cell_measurement_theta_min 4.3570
_cell_volume 520.12(3)
_computing_cell_refinement 'CrysAlisPro 1.171.38.43d (Rigaku OD, 2015)'
_computing_data_collection 'CrysAlisPro 1.171.38.43d (Rigaku OD, 2015)'
_computing_data_reduction 'CrysAlisPro 1.171.38.43d (Rigaku OD, 2015)'
_computing_molecular_graphics 'Olex2 (Dolomanov et al., 2009)'
_computing_publication_material 'Olex2 (Dolomanov et al., 2009)'
_computing_structure_refinement 'ShelXL (Sheldrick, 2015)'
_computing_structure_solution 'ShelXT (Sheldrick, 2015)'
_diffrn_ambient_temperature 293(2)
_diffrn_detector 'CCD plate'
_diffrn_detector_area_resol_mean 5.1417
_diffrn_detector_type Ruby
_diffrn_measured_fraction_theta_full 0.998
_diffrn_measured_fraction_theta_max 0.993
_diffrn_measurement_details
;
List of Runs (angles in degrees, time in seconds):

  # Type    Start    End  Width  t~exp~   \w     \q     \k     \f   Frames
#--------------------------------------------------------------------------
  1  \w    -70.00  31.00   1.00   16.40    --  -41.71  57.00-150.00  101
  2  \w    -96.00   3.00   1.00   16.40    --  -41.71 125.00 -90.00   99
  3  \w   -115.00 -14.00   1.00   16.40    --  -41.71 -57.00  60.00  101
  4  \w     53.00 178.00   1.00   44.70    --  105.73  15.00  90.00  125
  5  \w     23.00 109.00   1.00   44.70    --  105.73 -95.00  90.00   86
  6  \w     33.00 132.00   1.00   44.70    --  105.73 -45.00 150.00   99
  7  \w     33.00 122.00   1.00   44.70    --  105.73-125.00  60.00   89
  8  \w     30.00 138.00   1.00   44.70    --  105.73 -77.00 150.00  108
  9  \w     77.00 178.00   1.00   44.70    --  105.73  30.00 150.00  101
 10  \w     23.00 109.00   1.00   44.70    --  105.73 -95.00 -30.00   86
 11  \w   -116.00 -17.00   1.00   16.40    --  -41.71 -38.00 -60.00   99
 12  \w   -115.00 -14.00   1.00   16.40    --  -41.71 -57.00 150.00  101
 13  \w   -115.00 -14.00   1.00   16.40    --  -41.71 -57.00-120.00  101
 14  \w     77.00 178.00   1.00   44.70    --  105.73  61.00 -30.00  101
 15  \w     77.00 178.00   1.00   44.70    --  105.73  61.00-180.00  101
 16  \w     73.00 178.00   1.00   44.70    --  105.73  77.00 -90.00  105
 17  \w     73.00 178.00   1.00   44.70    --  105.73  77.00-150.00  105
 18  \w     73.00 123.00   1.00   44.70    --  105.73  77.00  60.00   50
;
_diffrn_measurement_device 'four-circle diffractometer'
_diffrn_measurement_device_type 'Xcalibur, Ruby, Gemini'
_diffrn_measurement_method '\w scans'
_diffrn_orient_matrix_type 'CrysAlisPro convention (1999,Acta A55,543-557)'
_diffrn_orient_matrix_UB_11 -0.1827009500
_diffrn_orient_matrix_UB_12 0.0551319500
_diffrn_orient_matrix_UB_13 -0.0079798000
_diffrn_orient_matrix_UB_21 0.1982988000
_diffrn_orient_matrix_UB_22 0.0517898000
_diffrn_orient_matrix_UB_23 0.0659944000
_diffrn_orient_matrix_UB_31 -0.0228309000
_diffrn_orient_matrix_UB_32 0.0086153000
_diffrn_orient_matrix_UB_33 -0.3447926000
_diffrn_radiation_monochromator graphite
_diffrn_radiation_probe x-ray
_diffrn_radiation_type CuK\a
_diffrn_radiation_wavelength 1.54184
_diffrn_reflns_av_R_equivalents 0.0395
_diffrn_reflns_av_unetI/netI 0.0239
_diffrn_reflns_Laue_measured_fraction_full 0.998
_diffrn_reflns_Laue_measured_fraction_max 0.993
_diffrn_reflns_limit_h_max 7
_diffrn_reflns_limit_h_min -7
_diffrn_reflns_limit_k_max 24
_diffrn_reflns_limit_k_min -24
_diffrn_reflns_limit_l_max 4
_diffrn_reflns_limit_l_min -5
_diffrn_reflns_number 2850
_diffrn_reflns_point_group_measured_fraction_full 0.998
_diffrn_reflns_point_group_measured_fraction_max 0.993
_diffrn_reflns_theta_full 67.684
_diffrn_reflns_theta_max 74.001
_diffrn_reflns_theta_min 4.370
_diffrn_source 'fine-focus sealed X-ray tube'
_diffrn_source_type 'Enhance (Cu) X-ray Source'
_exptl_absorpt_coefficient_mu 38.657
_exptl_absorpt_correction_T_max 1.00000
_exptl_absorpt_correction_T_min 0.50441
_exptl_absorpt_correction_type multi-scan
_exptl_absorpt_process_details
;
CrysAlisPro 1.171.38.43d (Rigaku Oxford Diffraction, 2015)
Empirical absorption correction using spherical harmonics,
 implemented in SCALE3 ABSPACK scaling algorithm.
;
_exptl_crystal_colour colourless
_exptl_crystal_colour_primary colourless
_exptl_crystal_density_diffrn 3.113
_exptl_crystal_description block
_exptl_crystal_F_000 452
_exptl_crystal_size_max 0.06
_exptl_crystal_size_mid 0.04
_exptl_crystal_size_min 0.02
_refine_diff_density_max 0.611
_refine_diff_density_min -0.927
_refine_diff_density_rms 0.176
_refine_ls_extinction_method none
_refine_ls_goodness_of_fit_ref 1.127
_refine_ls_hydrogen_treatment constr
_refine_ls_matrix_type full
_refine_ls_number_parameters 48
_refine_ls_number_reflns 546
_refine_ls_number_restraints 0
_refine_ls_restrained_S_all 1.127
_refine_ls_R_factor_all 0.0223
_refine_ls_R_factor_gt 0.0221
_refine_ls_shift/su_max 0.002
_refine_ls_shift/su_mean 0.000
_refine_ls_structure_factor_coef Fsqd
_refine_ls_weighting_details 'w=1/[\s^2^(Fo^2^)+(0.0419P)^2^+0.6017P] where P=(Fo^2^+2Fc^2^)/3'
_refine_ls_weighting_scheme calc
_refine_ls_wR_factor_gt 0.0586
_refine_ls_wR_factor_ref 0.0587
_reflns_Friedel_coverage 0.000
_reflns_number_gt 540
_reflns_number_total 546
_reflns_threshold_expression 'I > 2\s(I)'
_cod_data_source_file c8dt01370e3.cif
_cod_data_source_block gdl8
_cod_depositor_comments 'Adding full bibliography for 7046551--7046554.cif.'
_cod_database_code 7046551
_shelx_shelxl_version_number 2016/6
_chemical_oxdiff_formula 'C20 H20 N2 O2 Sn'
_shelx_space_group_comment
;
The symmetry employed for this shelxl refinement is uniquely defined
by the following loop, which should always be used as a source of
symmetry information in preference to the above space-group names.
They are only intended as comments.
;
_reflns_odcompleteness_completeness 99.79
_reflns_odcompleteness_iscentric 1
_reflns_odcompleteness_theta 66.97
_olex2_refinement_description
;
1. Fixed Uiso
 At 1.2 times of:
  All C(H) groups
2.a Aromatic/amide H refined with riding coordinates:
 C4(H4)
;
_olex2_submission_special_instructions 'No special instructions were received'
_oxdiff_exptl_absorpt_empirical_details
;
Empirical correction (ABSPACK) includes:
- Absorption correction using spherical harmonics
- Frame scaling
;
_oxdiff_exptl_absorpt_empirical_full_max 1.672
_oxdiff_exptl_absorpt_empirical_full_min 0.754

loop_
_space_group_symop_operation_xyz
'x, y, z'
'-x, y, -z'
'x+1/2, y+1/2, z'
'-x+1/2, y+1/2, -z'
'-x, -y, -z'
'x, -y, z'
'-x+1/2, -y+1/2, -z'
'x+1/2, -y+1/2, z'

loop_
_atom_site_label
_atom_site_type_symbol
_atom_site_fract_x
_atom_site_fract_y
_atom_site_fract_z
_atom_site_U_iso_or_equiv
_atom_site_adp_type
_atom_site_occupancy
_atom_site_site_symmetry_order
_atom_site_calc_flag
_atom_site_refinement_flags_posn
_atom_site_refinement_flags_adp
_atom_site_refinement_flags_occupancy
O1 O 0.6983(5) 0.38368(12) 0.8772(6) 0.0202(6) Uani 1 1 d . . .
Sn1 Sn 0.500000 0.30290(2) 1.000000 0.01274(17) Uani 1 2 d S T P
C2 C 0.7828(5) 0.37889(15) 0.6408(7) 0.0103(6) Uani 1 1 d . . .
O2 O 0.7572(4) 0.32877(11) 0.4749(6) 0.0150(5) Uani 1 1 d . . .
C3 C 0.9069(6) 0.43997(15) 0.5726(7) 0.0105(6) Uani 1 1 d . . .
C4 C 0.8175(8) 0.500000 0.6439(10) 0.0113(8) Uani 1 2 d S T P
H4 H 0.694612 0.500000 0.741953 0.014 Uiso 1 2 calc RS T P

loop_
_atom_site_aniso_label
_atom_site_aniso_U_11
_atom_site_aniso_U_22
_atom_site_aniso_U_33
_atom_site_aniso_U_23
_atom_site_aniso_U_13
_atom_site_aniso_U_12
O1 0.0307(14) 0.0141(12) 0.0217(13) -0.0046(10) 0.0182(11) -0.0093(10)
Sn1 0.0156(2) 0.0049(2) 0.0209(2) 0.000 0.01077(15) 0.000
C2 0.0096(14) 0.0084(15) 0.0139(15) 0.0003(12) 0.0046(11) -0.0009(11)
O2 0.0185(12) 0.0073(11) 0.0205(12) -0.0037(9) 0.0076(9) -0.0013(9)
C3 0.0123(15) 0.0070(14) 0.0129(14) -0.0015(11) 0.0044(13) -0.0019(12)
C4 0.011(2) 0.010(2) 0.015(2) 0.000 0.0063(16) 0.000

loop_
_atom_type_symbol
_atom_type_description
_atom_type_scat_dispersion_real
_atom_type_scat_dispersion_imag
_atom_type_scat_source
C C 0.0181 0.0091 'International Tables Vol C Tables 4.2.6.8 and 6.1.1.4'
H H 0.0000 0.0000 'International Tables Vol C Tables 4.2.6.8 and 6.1.1.4'
O O 0.0492 0.0322 'International Tables Vol C Tables 4.2.6.8 and 6.1.1.4'
Sn Sn 0.0259 5.4591 'International Tables Vol C Tables 4.2.6.8 and 6.1.1.4'

loop_
_geom_angle_atom_site_label_1
_geom_angle_atom_site_label_2
_geom_angle_atom_site_label_3
_geom_angle
_geom_angle_site_symmetry_1
_geom_angle_site_symmetry_3
C2 O1 Sn1 119.7(2) . .
O1 Sn1 O1 81.17(13) . 2_657
O1 Sn1 O2 78.38(9) 2_657 2_656
O1 Sn1 O2 82.29(9) 2_657 1_556
O1 Sn1 O2 78.38(9) . 1_556
O1 Sn1 O2 82.29(9) . 2_656
O2 Sn1 O2 154.48(11) 1_556 2_656
O1 C2 C3 114.1(3) . .
O2 C2 O1 123.1(3) . .
O2 C2 C3 122.7(3) . .
C2 O2 Sn1 133.1(2) . 1_554
C3 C3 C2 124.38(17) 2_756 .
C4 C3 C2 116.4(3) . .
C4 C3 C3 119.1(2) . 2_756
C3 C4 C3 121.8(4) 6_565 .
C3 C4 H4 119.1 6_565 .
C3 C4 H4 119.1 . .

loop_
_geom_bond_atom_site_label_1
_geom_bond_atom_site_label_2
_geom_bond_distance
_geom_bond_site_symmetry_2
O1 Sn1 2.152(2) .
O1 C2 1.282(4) .
Sn1 O2 2.370(3) 2_656
Sn1 O2 2.370(3) 1_556
C2 O2 1.248(4) .
C2 C3 1.502(4) .
C3 C3 1.399(6) 2_756
C3 C4 1.390(4) .
C4 H4 0.9300 .
